data_1554406
loop_
_publ_author_name
'Yuan, Yang'
'Zheng, Zhan-Jiang'
'Ye, Fei'
'Ma, Jun-Han'
'Xu, Zheng'
'Bai, Xing-Feng'
'Li, Li'
'Xu, Li-Wen'

_publ_section_title
;
 Highly efficient desymmetrization of cyclopropenes to
 azabicyclo[3.1.0]hexanes with five continuous stereogenic centers by
 copper-catalyzed [3 + 2] cycloadditions
;
_journal_issue 18
_journal_name_full 'Organic Chemistry Frontiers'
_journal_page_first 2759
_journal_paper_doi 10.1039/C8QO00761F
_journal_volume 5
_journal_year 2018
_chemical_absolute_configuration ad
_chemical_formula_moiety 'C30 H31 Br N2 O3'
_chemical_formula_sum 'C30 H31 Br N2 O3'
_chemical_formula_weight 547.47
_space_group_crystal_system monoclinic
_space_group_IT_number 4
_space_group_name_Hall 'P 2yb'
_space_group_name_H-M_alt 'P 1 21 1'
_atom_sites_solution_hydrogens geom
_atom_sites_solution_primary dual
_audit_creation_date 2018-02-02
_audit_creation_method
;
Olex2 1.2-alpha
(compiled 2017.12.08 svn.r3473 for OlexSys, GUI svn.r5457)
;
_audit_update_record
;
2018-02-03 deposited with the CCDC.
2018-08-01 downloaded from the CCDC.
;
_cell_angle_alpha 90
_cell_angle_beta 97.298(3)
_cell_angle_gamma 90
_cell_formula_units_Z 4
_cell_length_a 13.248(2)
_cell_length_b 7.6262(12)
_cell_length_c 27.213(4)
_cell_measurement_reflns_used 2580
_cell_measurement_temperature 296.15
_cell_measurement_theta_max 21.812
_cell_measurement_theta_min 2.776
_cell_volume 2727.1(7)
_computing_cell_refinement 'SAINT v8.34A (Bruker, 2013)'
_computing_data_reduction 'SAINT v8.34A (Bruker, 2013)'
_computing_molecular_graphics 'Olex2 (Dolomanov et al., 2009)'
_computing_publication_material 'Olex2 (Dolomanov et al., 2009)'
_computing_structure_refinement 'ShelXL (Sheldrick, 2015)'
_computing_structure_solution 'ShelXT (Sheldrick, 2015)'
_diffrn_ambient_temperature 296.15
_diffrn_measured_fraction_theta_full 0.997
_diffrn_measured_fraction_theta_max 0.976
_diffrn_measurement_device_type 'Bruker P4'
_diffrn_radiation_type MoK\a
_diffrn_radiation_wavelength 0.71073
_diffrn_reflns_av_R_equivalents 0.0358
_diffrn_reflns_av_unetI/netI 0.1189
_diffrn_reflns_Laue_measured_fraction_full 0.997
_diffrn_reflns_Laue_measured_fraction_max 0.976
_diffrn_reflns_limit_h_max 15
_diffrn_reflns_limit_h_min -16
_diffrn_reflns_limit_k_max 9
_diffrn_reflns_limit_k_min -8
_diffrn_reflns_limit_l_max 32
_diffrn_reflns_limit_l_min -35
_diffrn_reflns_number 16627
_diffrn_reflns_point_group_measured_fraction_full 0.918
_diffrn_reflns_point_group_measured_fraction_max 0.860
_diffrn_reflns_theta_full 25.242
_diffrn_reflns_theta_max 27.624
_diffrn_reflns_theta_min 1.550
_exptl_absorpt_coefficient_mu 1.540
_exptl_absorpt_correction_T_max 0.7456
_exptl_absorpt_correction_T_min 0.6479
_exptl_absorpt_correction_type multi-scan
_exptl_absorpt_process_details
'SADABS-2014/3 (Bruker,2014/3) was used for absorption correction. wR2(int) was 0.0711 before and 0.0622 after correction. The Ratio of minimum to maximum transmission is 0.8690. The \l/2 correction factor is 0.00150.'
_exptl_crystal_colour colourless
_exptl_crystal_colour_primary colourless
_exptl_crystal_density_diffrn 1.333
_exptl_crystal_description block
_exptl_crystal_F_000 1136
_refine_diff_density_max 0.428
_refine_diff_density_min -0.374
_refine_diff_density_rms 0.077
_refine_ls_abs_structure_details
;
 Flack x determined using 1772 quotients [(I+)-(I-)]/[(I+)+(I-)]
 (Parsons, Flack and Wagner, Acta Cryst. B69 (2013) 249-259).
;
_refine_ls_abs_structure_Flack 0.054(10)
_refine_ls_extinction_method none
_refine_ls_goodness_of_fit_ref 1.026
_refine_ls_hydrogen_treatment constr
_refine_ls_matrix_type full
_refine_ls_number_parameters 655
_refine_ls_number_reflns 10898
_refine_ls_number_restraints 1
_refine_ls_restrained_S_all 1.026
_refine_ls_R_factor_all 0.1405
_refine_ls_R_factor_gt 0.0694
_refine_ls_shift/su_max 0.002
_refine_ls_shift/su_mean 0.000
_refine_ls_structure_factor_coef Fsqd
_refine_ls_weighting_details 'w=1/[\s^2^(Fo^2^)+(0.0917P)^2^] where P=(Fo^2^+2Fc^2^)/3'
_refine_ls_weighting_scheme calc
_refine_ls_wR_factor_gt 0.1790
_refine_ls_wR_factor_ref 0.2167
_reflns_Friedel_coverage 0.637
_reflns_Friedel_fraction_full 0.825
_reflns_Friedel_fraction_max 0.724
_reflns_number_gt 5809
_reflns_number_total 10898
_reflns_threshold_expression 'I > 2\s(I)'
_cod_data_source_file c8qo00761f2.cif
_cod_data_source_block 180130yy_0m
_cod_database_code 1554406
_shelx_shelxl_version_number 2014/7
_shelx_space_group_comment
;
The symmetry employed for this shelxl refinement is uniquely defined
by the following loop, which should always be used as a source of
symmetry information in preference to the above space-group names.
They are only intended as comments.
;
_olex2_refinement_description
;
1. Fixed Uiso
 At 1.2 times of:
  All C(H) groups, All C(H,H) groups, All N(H) groups
 At 1.5 times of:
  All C(H,H,H) groups
2.a Ternary CH refined with riding coordinates:
 C11(H11), C12(H12), C13(H13), C14(H14), C41(H41), C42(H42), C43(H43), C44(H44)
2.b Secondary CH2 refined with riding coordinates:
 C7(H7A,H7B), C9(H9A,H9B), C37(H37A,H37B), C39(H39A,H39B)
2.c Aromatic/amide H refined with riding coordinates:
 N2(H2), C2(H2A), C3(H3), C16(H16), C17(H17), C19(H19), C20(H20), C22(H22),
 C23(H23), C24(H24), C25(H25), C26(H26), C29(H29), C30(H30), N4(H4), C32(H32),
 C33(H33), C46(H46), C47(H47), C49(H49), C50(H50), C52(H52), C53(H53), C54(H54),
  C55(H55), C56(H56), C59(H59), C60(H60)
2.d Idealised Me refined as rotating group:
 C8(H8A,H8B,H8C), C10(H10A,H10B,H10C), C28(H28A,H28B,H28C), C38(H38A,H38B,
 H38C), C40(H40A,H40B,H40C), C58(H58A,H58B,H58C)
;
_olex2_submission_special_instructions 'No special instructions were received'

loop_
_space_group_symop_operation_xyz
'x, y, z'
'-x, y+1/2, -z'

loop_
_atom_site_label
_atom_site_type_symbol
_atom_site_fract_x
_atom_site_fract_y
_atom_site_fract_z
_atom_site_U_iso_or_equiv
_atom_site_adp_type
_atom_site_occupancy
_atom_site_site_symmetry_order
_atom_site_calc_flag
_atom_site_refinement_flags_posn
Br1 Br 0.82172(9) 0.7831(2) 0.52626(3) 0.0885(4) Uani 1 1 d .
O1 O 1.0789(4) 0.5035(9) 0.3107(2) 0.0531(16) Uani 1 1 d .
O2 O 0.9277(5) 0.8124(11) 0.1550(2) 0.0729(19) Uani 1 1 d .
O3 O 0.8680(6) 0.9661(10) 0.2136(3) 0.083(2) Uani 1 1 d .
N1 N 0.9948(5) 0.2678(11) 0.3315(2) 0.0498(17) Uani 1 1 d .
N2 N 0.9229(5) 0.5100(9) 0.2127(2) 0.0401(16) Uani 1 1 d .
H2 H 0.9595 0.4647 0.1921 0.048 Uiso 1 1 calc R
C1 C 0.8477(8) 0.7036(12) 0.4625(3) 0.054(2) Uani 1 1 d .
C2 C 0.7667(6) 0.6981(12) 0.4254(3) 0.051(2) Uani 1 1 d .
H2A H 0.7021 0.7332 0.4312 0.061 Uiso 1 1 calc R
C3 C 0.7843(6) 0.6393(11) 0.3798(3) 0.044(2) Uani 1 1 d .
H3 H 0.7297 0.6306 0.3548 0.052 Uiso 1 1 calc R
C4 C 0.8801(6) 0.5923(11) 0.3692(3) 0.0398(19) Uani 1 1 d .
C5 C 0.9030(5) 0.5418(10) 0.3179(3) 0.0347(17) Uani 1 1 d .
C6 C 0.9985(6) 0.4314(12) 0.3188(3) 0.040(2) Uani 1 1 d .
C7 C 0.9023(7) 0.1715(13) 0.3424(3) 0.060(3) Uani 1 1 d .
H7A H 0.8428 0.2429 0.3321 0.072 Uiso 1 1 calc R
H7B H 0.8960 0.0643 0.3231 0.072 Uiso 1 1 calc R
C8 C 0.9040(8) 0.1266(17) 0.3955(4) 0.084(4) Uani 1 1 d .
H8A H 0.8415 0.0692 0.4004 0.126 Uiso 1 1 calc GR
H8B H 0.9113 0.2318 0.4150 0.126 Uiso 1 1 calc GR
H8C H 0.9602 0.0496 0.4056 0.126 Uiso 1 1 calc GR
C9 C 1.0883(7) 0.1617(14) 0.3356(4) 0.065(3) Uani 1 1 d .
H9A H 1.0825 0.0684 0.3593 0.078 Uiso 1 1 calc R
H9B H 1.1451 0.2351 0.3487 0.078 Uiso 1 1 calc R
C10 C 1.1119(9) 0.0818(19) 0.2885(5) 0.107(5) Uani 1 1 d .
H10A H 1.1130 0.1717 0.2638 0.161 Uiso 1 1 calc GR
H10B H 1.0607 -0.0032 0.2773 0.161 Uiso 1 1 calc GR
H10C H 1.1771 0.0256 0.2939 0.161 Uiso 1 1 calc GR
C11 C 0.8795(5) 0.6835(11) 0.2791(3) 0.0380(18) Uani 1 1 d .
H11 H 0.8503 0.7942 0.2889 0.046 Uiso 1 1 calc R
C12 C 0.9402(6) 0.6841(11) 0.2347(3) 0.0394(18) Uani 1 1 d .
H12 H 1.0127 0.6972 0.2467 0.047 Uiso 1 1 calc R
C13 C 0.8358(6) 0.4221(11) 0.2300(3) 0.0391(19) Uani 1 1 d .
H13 H 0.8543 0.3009 0.2391 0.047 Uiso 1 1 calc R
C14 C 0.8147(6) 0.5231(11) 0.2763(3) 0.041(2) Uani 1 1 d .
H14 H 0.7447 0.5316 0.2842 0.049 Uiso 1 1 calc R
C15 C 0.7415(6) 0.4223(11) 0.1900(3) 0.0384(19) Uani 1 1 d .
C16 C 0.6960(6) 0.2638(12) 0.1766(3) 0.049(2) Uani 1 1 d .
H16 H 0.7197 0.1610 0.1925 0.058 Uiso 1 1 calc R
C17 C 0.6132(6) 0.2592(14) 0.1387(3) 0.057(2) Uani 1 1 d .
H17 H 0.5819 0.1522 0.1304 0.069 Uiso 1 1 calc R
C18 C 0.5775(6) 0.4050(12) 0.1139(3) 0.043(2) Uani 1 1 d .
C19 C 0.6255(6) 0.5606(13) 0.1284(3) 0.059(3) Uani 1 1 d .
H19 H 0.6036 0.6630 0.1118 0.071 Uiso 1 1 calc R
C20 C 0.7050(6) 0.5709(13) 0.1667(4) 0.064(3) Uani 1 1 d .
H20 H 0.7332 0.6792 0.1764 0.077 Uiso 1 1 calc R
C21 C 0.4932(6) 0.3958(12) 0.0722(3) 0.051(2) Uani 1 1 d .
C22 C 0.4068(6) 0.3023(16) 0.0776(3) 0.068(3) Uani 1 1 d .
H22 H 0.4017 0.2412 0.1067 0.081 Uiso 1 1 calc R
C23 C 0.3260(7) 0.300(2) 0.0386(4) 0.088(4) Uani 1 1 d .
H23 H 0.2684 0.2343 0.0427 0.105 Uiso 1 1 calc R
C24 C 0.3277(9) 0.3843(18) -0.0031(5) 0.092(4) Uani 1 1 d .
H24 H 0.2740 0.3752 -0.0285 0.110 Uiso 1 1 calc R
C25 C 0.4124(9) 0.489(2) -0.0084(4) 0.102(4) Uani 1 1 d .
H25 H 0.4144 0.5542 -0.0371 0.122 Uiso 1 1 calc R
C26 C 0.4943(8) 0.4955(17) 0.0299(3) 0.080(3) Uani 1 1 d .
H26 H 0.5497 0.5675 0.0267 0.096 Uiso 1 1 calc R
C27 C 0.9061(6) 0.8389(12) 0.2000(3) 0.043(2) Uani 1 1 d .
C28 C 0.8982(8) 0.9544(16) 0.1193(4) 0.089(4) Uani 1 1 d .
H28A H 0.9273 0.9331 0.0894 0.134 Uiso 1 1 calc GR
H28B H 0.9225 1.0645 0.1333 0.134 Uiso 1 1 calc GR
H28C H 0.8254 0.9583 0.1121 0.134 Uiso 1 1 calc GR
C29 C 0.9594(7) 0.6026(14) 0.4079(3) 0.062(3) Uani 1 1 d .
H29 H 1.0248 0.5706 0.4025 0.075 Uiso 1 1 calc R
C30 C 0.9424(7) 0.6598(14) 0.4545(3) 0.064(3) Uani 1 1 d .
H30 H 0.9961 0.6678 0.4800 0.076 Uiso 1 1 calc R
Br2 Br 0.31672(9) 0.7793(2) 0.52297(3) 0.0872(4) Uani 1 1 d .
O4 O 0.5867(4) 0.4627(9) 0.3169(2) 0.0576(17) Uani 1 1 d .
O5 O 0.3979(5) 0.6676(11) 0.1491(2) 0.080(2) Uani 1 1 d .
O6 O 0.3936(8) 0.8869(11) 0.2017(3) 0.103(3) Uani 1 1 d .
N3 N 0.4997(6) 0.2248(10) 0.3360(3) 0.055(2) Uani 1 1 d .
N4 N 0.4337(5) 0.4222(10) 0.2204(3) 0.053(2) Uani 1 1 d .
H4 H 0.4761 0.3603 0.2063 0.064 Uiso 1 1 calc R
C31 C 0.3464(7) 0.6931(12) 0.4604(3) 0.055(2) Uani 1 1 d .
C32 C 0.2676(6) 0.6912(12) 0.4217(3) 0.054(2) Uani 1 1 d .
H32 H 0.2031 0.7320 0.4259 0.064 Uiso 1 1 calc R
C33 C 0.2881(6) 0.6264(12) 0.3764(3) 0.047(2) Uani 1 1 d .
H33 H 0.2354 0.6209 0.3503 0.056 Uiso 1 1 calc R
C34 C 0.3852(5) 0.5689(10) 0.3684(3) 0.0362(18) Uani 1 1 d .
C35 C 0.4098(5) 0.5033(10) 0.3193(2) 0.0348(17) Uani 1 1 d .
C36 C 0.5044(6) 0.3914(11) 0.3234(3) 0.038(2) Uani 1 1 d .
C37 C 0.4074(6) 0.1347(13) 0.3480(4) 0.058(2) Uani 1 1 d .
H37A H 0.4004 0.0240 0.3304 0.070 Uiso 1 1 calc R
H37B H 0.3484 0.2058 0.3366 0.070 Uiso 1 1 calc R
C38 C 0.4093(9) 0.1006(16) 0.4020(4) 0.087(4) Uani 1 1 d .
H38A H 0.3487 0.0390 0.4076 0.131 Uiso 1 1 calc GR
H38B H 0.4127 0.2101 0.4196 0.131 Uiso 1 1 calc GR
H38C H 0.4678 0.0309 0.4136 0.131 Uiso 1 1 calc GR
C39 C 0.5924(7) 0.1203(15) 0.3397(4) 0.069(3) Uani 1 1 d .
H39A H 0.5894 0.0311 0.3649 0.083 Uiso 1 1 calc R
H39B H 0.6501 0.1955 0.3505 0.083 Uiso 1 1 calc R
C40 C 0.6095(10) 0.035(2) 0.2930(5) 0.112(5) Uani 1 1 d .
H40A H 0.6327 0.1198 0.2711 0.169 Uiso 1 1 calc GR
H40B H 0.5469 -0.0164 0.2778 0.169 Uiso 1 1 calc GR
H40C H 0.6599 -0.0556 0.2998 0.169 Uiso 1 1 calc GR
C41 C 0.3870(6) 0.6327(12) 0.2770(3) 0.044(2) Uani 1 1 d .
H41 H 0.3586 0.7481 0.2833 0.053 Uiso 1 1 calc R
C42 C 0.4476(6) 0.6075(12) 0.2324(3) 0.044(2) Uani 1 1 d .
H42 H 0.5198 0.6285 0.2436 0.053 Uiso 1 1 calc R
C43 C 0.3398(5) 0.3546(11) 0.2352(3) 0.042(2) Uani 1 1 d .
H43 H 0.3510 0.2341 0.2472 0.050 Uiso 1 1 calc R
C44 C 0.3224(5) 0.4722(10) 0.2784(3) 0.0367(18) Uani 1 1 d .
H44 H 0.2527 0.4862 0.2862 0.044 Uiso 1 1 calc R
C45 C 0.2495(6) 0.3574(11) 0.1938(3) 0.042(2) Uani 1 1 d .
C46 C 0.1937(6) 0.5048(12) 0.1824(3) 0.047(2) Uani 1 1 d .
H46 H 0.2084 0.6070 0.2005 0.057 Uiso 1 1 calc R
C47 C 0.1149(6) 0.5025(12) 0.1437(3) 0.045(2) Uani 1 1 d .
H47 H 0.0786 0.6052 0.1358 0.054 Uiso 1 1 calc R
C48 C 0.0884(6) 0.3524(11) 0.1164(3) 0.038(2) Uani 1 1 d .
C49 C 0.1465(6) 0.2025(12) 0.1287(3) 0.057(3) Uani 1 1 d .
H49 H 0.1318 0.0993 0.1110 0.069 Uiso 1 1 calc R
C50 C 0.2267(6) 0.2066(12) 0.1673(3) 0.053(2) Uani 1 1 d .
H50 H 0.2650 0.1059 0.1752 0.063 Uiso 1 1 calc R
C51 C 0.0012(6) 0.3506(11) 0.0752(3) 0.041(2) Uani 1 1 d .
C52 C -0.0875(7) 0.4304(13) 0.0822(3) 0.056(2) Uani 1 1 d .
H52 H -0.0926 0.4878 0.1119 0.067 Uiso 1 1 calc R
C53 C -0.1701(7) 0.4279(16) 0.0459(3) 0.070(3) Uani 1 1 d .
H53 H -0.2287 0.4891 0.0509 0.084 Uiso 1 1 calc R
C54 C -0.1681(8) 0.3392(15) 0.0034(4) 0.075(3) Uani 1 1 d .
H54 H -0.2252 0.3341 -0.0203 0.090 Uiso 1 1 calc R
C55 C -0.0798(9) 0.2569(19) -0.0041(3) 0.095(4) Uani 1 1 d .
H55 H -0.0764 0.1990 -0.0339 0.114 Uiso 1 1 calc R
C56 C 0.0062(7) 0.2571(14) 0.0320(3) 0.068(3) Uani 1 1 d .
H56 H 0.0648 0.1962 0.0270 0.081 Uiso 1 1 calc R
C57 C 0.4120(7) 0.7392(17) 0.1932(3) 0.063(3) Uani 1 1 d .
C58 C 0.3636(10) 0.786(2) 0.1090(4) 0.125(5) Uani 1 1 d .
H58A H 0.3781 0.7363 0.0783 0.187 Uiso 1 1 calc GR
H58B H 0.3983 0.8962 0.1144 0.187 Uiso 1 1 calc GR
H58C H 0.2916 0.8042 0.1078 0.187 Uiso 1 1 calc GR
C59 C 0.4605(6) 0.5772(13) 0.4092(3) 0.055(2) Uani 1 1 d .
H59 H 0.5262 0.5415 0.4056 0.066 Uiso 1 1 calc R
C60 C 0.4401(7) 0.6365(14) 0.4546(3) 0.063(3) Uani 1 1 d .
H60 H 0.4912 0.6374 0.4814 0.076 Uiso 1 1 calc R

loop_
_atom_site_aniso_label
_atom_site_aniso_U_11
_atom_site_aniso_U_22
_atom_site_aniso_U_33
_atom_site_aniso_U_23
_atom_site_aniso_U_13
_atom_site_aniso_U_12
Br1 0.0973(9) 0.1285(10) 0.0413(5) -0.0284(7) 0.0152(5) 0.0004(8)
O1 0.026(3) 0.079(4) 0.054(4) 0.003(3) 0.003(3) -0.010(3)
O2 0.078(5) 0.089(5) 0.055(4) 0.017(4) 0.019(3) 0.007(4)
O3 0.125(7) 0.059(4) 0.065(5) 0.015(4) 0.013(4) 0.038(5)
N1 0.046(4) 0.055(5) 0.047(4) -0.009(4) 0.002(3) 0.014(4)
N2 0.032(4) 0.054(4) 0.035(4) -0.015(3) 0.008(3) -0.006(3)
C1 0.072(6) 0.057(6) 0.031(4) -0.006(4) 0.005(4) -0.010(5)
C2 0.043(5) 0.074(6) 0.037(4) -0.009(4) 0.014(4) -0.004(4)
C3 0.032(4) 0.067(6) 0.031(4) -0.015(4) 0.001(3) -0.011(4)
C4 0.038(5) 0.047(5) 0.034(4) -0.005(4) 0.005(3) -0.005(4)
C5 0.026(4) 0.046(5) 0.031(4) 0.000(3) -0.003(3) -0.006(3)
C6 0.035(5) 0.056(6) 0.029(4) -0.011(4) 0.001(3) -0.005(4)
C7 0.044(5) 0.066(6) 0.069(6) 0.005(5) 0.002(5) -0.015(5)
C8 0.069(7) 0.095(9) 0.089(9) 0.030(7) 0.015(6) -0.016(6)
C9 0.050(6) 0.073(7) 0.075(7) 0.000(6) 0.018(5) 0.017(5)
C10 0.073(8) 0.117(11) 0.130(12) -0.064(9) 0.008(8) 0.009(8)
C11 0.037(4) 0.044(5) 0.033(4) -0.005(4) 0.004(3) -0.003(4)
C12 0.030(4) 0.046(5) 0.041(4) 0.003(4) 0.001(3) -0.001(4)
C13 0.036(5) 0.045(5) 0.037(4) -0.012(4) 0.007(3) -0.007(4)
C14 0.029(4) 0.064(6) 0.028(4) -0.010(4) 0.001(3) -0.004(4)
C15 0.036(5) 0.048(5) 0.031(4) -0.009(4) 0.003(3) -0.007(4)
C16 0.052(5) 0.041(5) 0.048(4) 0.012(4) -0.011(4) -0.008(4)
C17 0.054(5) 0.067(6) 0.045(5) -0.014(5) -0.016(4) -0.017(5)
C18 0.031(4) 0.068(6) 0.027(4) -0.006(4) -0.003(3) -0.003(4)
C19 0.042(5) 0.061(6) 0.069(6) 0.002(5) -0.012(4) -0.003(5)
C20 0.043(5) 0.052(6) 0.088(7) -0.001(5) -0.024(5) 0.004(4)
C21 0.044(5) 0.073(7) 0.034(5) 0.001(4) -0.003(4) -0.002(5)
C22 0.043(5) 0.109(8) 0.048(5) 0.010(6) -0.007(4) -0.005(6)
C23 0.053(6) 0.149(11) 0.056(6) -0.003(9) -0.013(5) -0.017(8)
C24 0.064(8) 0.130(11) 0.073(8) -0.021(8) -0.027(6) -0.020(7)
C25 0.095(9) 0.157(13) 0.045(6) 0.011(7) -0.023(6) 0.005(9)
C26 0.060(7) 0.112(9) 0.064(7) 0.007(7) -0.005(5) -0.009(6)
C27 0.041(5) 0.042(6) 0.045(5) 0.008(4) -0.001(4) 0.002(4)
C28 0.085(8) 0.116(10) 0.067(7) 0.043(7) 0.006(6) 0.014(7)
C29 0.041(5) 0.093(8) 0.050(5) -0.021(5) -0.004(4) 0.013(5)
C30 0.056(6) 0.097(8) 0.033(5) -0.015(5) -0.015(4) 0.012(6)
Br2 0.0973(8) 0.1222(10) 0.0440(5) -0.0290(7) 0.0155(5) -0.0056(8)
O4 0.030(3) 0.090(5) 0.051(4) 0.003(3) -0.001(3) -0.011(3)
O5 0.095(5) 0.105(6) 0.040(3) 0.010(4) 0.004(3) 0.052(4)
O6 0.161(9) 0.059(5) 0.076(6) 0.015(4) -0.034(5) 0.005(5)
N3 0.049(5) 0.068(6) 0.048(4) -0.006(4) 0.001(3) 0.006(4)
N4 0.030(4) 0.069(5) 0.061(5) -0.018(4) 0.004(3) 0.002(4)
C31 0.069(6) 0.065(6) 0.032(4) -0.010(4) 0.014(4) -0.011(5)
C32 0.046(5) 0.073(6) 0.043(5) -0.015(5) 0.011(4) -0.008(5)
C33 0.041(5) 0.066(6) 0.032(4) -0.012(4) -0.005(4) -0.008(4)
C34 0.033(4) 0.042(5) 0.031(4) -0.002(3) -0.005(3) -0.006(4)
C35 0.030(4) 0.045(5) 0.028(4) -0.004(3) -0.003(3) -0.008(3)
C36 0.020(4) 0.058(6) 0.035(4) -0.007(4) -0.003(3) -0.009(4)
C37 0.036(5) 0.059(6) 0.075(7) 0.007(5) -0.006(4) -0.006(4)
C38 0.100(9) 0.072(7) 0.094(9) 0.015(7) 0.029(7) -0.022(7)
C39 0.050(6) 0.083(7) 0.073(7) -0.003(6) -0.002(5) 0.025(5)
C40 0.093(9) 0.144(13) 0.098(10) -0.055(9) 0.005(7) 0.053(9)
C41 0.031(4) 0.063(6) 0.037(4) -0.001(4) -0.004(3) 0.003(4)
C42 0.033(4) 0.066(6) 0.033(4) 0.002(4) -0.001(3) 0.005(4)
C43 0.031(4) 0.055(5) 0.036(4) -0.015(4) -0.005(3) -0.006(4)
C44 0.022(4) 0.051(5) 0.037(4) -0.009(4) 0.002(3) -0.004(3)
C45 0.029(4) 0.055(5) 0.039(4) -0.012(4) -0.001(3) -0.003(4)
C46 0.037(5) 0.052(5) 0.049(5) -0.017(4) -0.009(4) 0.010(4)
C47 0.032(4) 0.053(5) 0.050(5) -0.012(4) -0.002(4) 0.006(4)
C48 0.026(4) 0.052(5) 0.037(4) -0.010(4) 0.000(3) -0.006(4)
C49 0.055(6) 0.061(6) 0.048(5) -0.015(4) -0.020(4) -0.001(5)
C50 0.054(5) 0.053(6) 0.046(5) -0.008(4) -0.013(4) 0.006(4)
C51 0.038(5) 0.053(5) 0.031(4) -0.007(4) -0.002(3) -0.012(4)
C52 0.048(6) 0.083(7) 0.036(5) -0.015(5) -0.002(4) 0.006(5)
C53 0.043(6) 0.112(9) 0.050(6) 0.003(6) -0.008(4) 0.013(6)
C54 0.046(6) 0.091(9) 0.078(7) -0.030(6) -0.033(5) 0.001(5)
C55 0.101(9) 0.136(11) 0.039(5) -0.026(7) -0.026(5) -0.020(9)
C56 0.073(7) 0.074(7) 0.052(5) -0.006(5) -0.010(5) 0.001(6)
C57 0.059(6) 0.083(9) 0.043(5) -0.013(5) -0.008(4) -0.005(5)
C58 0.173(13) 0.144(12) 0.053(6) 0.025(8) -0.001(7) 0.094(12)
C59 0.033(5) 0.083(7) 0.045(5) -0.016(5) -0.006(4) 0.002(4)
C60 0.062(6) 0.089(7) 0.032(5) -0.010(5) -0.015(4) 0.015(5)

loop_
_atom_type_symbol
_atom_type_description
_atom_type_scat_dispersion_real
_atom_type_scat_dispersion_imag
_atom_type_scat_source
C C 0.0030 0.0020 'International Tables Vol C Tables 4.2.6.8 and 6.1.1.4'
H H 0.0000 0.0000 'International Tables Vol C Tables 4.2.6.8 and 6.1.1.4'
Br Br -0.2900 2.4600 'International Tables Vol C Tables 4.2.6.8 and 6.1.1.4'
N N 0.0060 0.0030 'International Tables Vol C Tables 4.2.6.8 and 6.1.1.4'
O O 0.0110 0.0060 'International Tables Vol C Tables 4.2.6.8 and 6.1.1.4'

loop_
_geom_angle_atom_site_label_1
_geom_angle_atom_site_label_2
_geom_angle_atom_site_label_3
_geom_angle
C27 O2 C28 115.6(8)
C6 N1 C7 126.0(7)
C6 N1 C9 119.3(8)
C9 N1 C7 114.8(8)
C12 N2 C13 111.9(6)
C2 C1 Br1 117.5(7)
C30 C1 Br1 120.4(6)
C30 C1 C2 122.1(8)
C3 C2 C1 117.9(8)
C2 C3 C4 122.7(7)
C3 C4 C5 123.6(7)
C3 C4 C29 116.8(7)
C29 C4 C5 119.5(7)
C4 C5 C6 113.0(6)
C4 C5 C11 114.4(7)
C4 C5 C14 118.8(6)
C6 C5 C14 121.3(6)
C11 C5 C6 120.2(6)
C11 C5 C14 58.7(5)
O1 C6 N1 122.3(8)
O1 C6 C5 118.9(8)
N1 C6 C5 118.5(7)
C8 C7 N1 113.4(8)
N1 C9 C10 115.3(9)
C5 C11 C12 118.0(7)
C14 C11 C5 61.0(5)
C14 C11 C12 108.6(6)
N2 C12 C11 104.4(6)
N2 C12 C27 115.3(6)
C11 C12 C27 110.0(7)
N2 C13 C14 105.6(6)
N2 C13 C15 111.9(6)
C14 C13 C15 111.2(6)
C5 C14 C13 116.9(6)
C11 C14 C5 60.3(5)
C11 C14 C13 106.8(6)
C16 C15 C13 118.1(7)
C20 C15 C13 122.4(7)
C20 C15 C16 119.4(7)
C15 C16 C17 119.3(8)
C18 C17 C16 122.3(8)
C17 C18 C19 116.4(7)
C17 C18 C21 121.4(8)
C19 C18 C21 122.1(8)
C18 C19 C20 122.8(9)
C15 C20 C19 119.7(9)
C22 C21 C18 119.8(8)
C22 C21 C26 118.2(8)
C26 C21 C18 121.6(8)
C21 C22 C23 119.4(10)
C24 C23 C22 123.5(11)
C23 C24 C25 118.2(10)
C24 C25 C26 119.8(11)
C21 C26 C25 120.6(11)
O2 C27 C12 111.8(8)
O3 C27 O2 125.2(8)
O3 C27 C12 122.9(8)
C30 C29 C4 121.1(8)
C1 C30 C29 119.3(8)
C57 O5 C58 115.2(9)
C36 N3 C37 125.0(8)
C36 N3 C39 118.5(8)
C39 N3 C37 116.4(8)
C43 N4 C42 111.8(6)
C32 C31 Br2 117.4(7)
C60 C31 Br2 120.8(7)
C60 C31 C32 121.8(8)
C33 C32 C31 117.8(8)
C32 C33 C34 122.5(7)
C33 C34 C35 123.4(6)
C59 C34 C33 116.0(7)
C59 C34 C35 120.6(7)
C34 C35 C36 113.4(6)
C34 C35 C41 114.4(7)
C34 C35 C44 118.2(6)
C36 C35 C41 120.4(6)
C36 C35 C44 120.9(6)
C41 C35 C44 59.1(5)
O4 C36 N3 121.7(8)
O4 C36 C35 118.4(8)
N3 C36 C35 119.8(7)
N3 C37 C38 112.9(8)
N3 C39 C40 113.8(9)
C35 C41 C42 116.2(7)
C44 C41 C35 60.6(5)
C44 C41 C42 105.8(7)
N4 C42 C41 103.5(7)
N4 C42 C57 118.1(7)
C57 C42 C41 109.1(7)
N4 C43 C44 103.0(6)
N4 C43 C45 114.0(7)
C44 C43 C45 112.2(6)
C41 C44 C35 60.4(5)
C41 C44 C43 108.7(6)
C43 C44 C35 118.8(6)
C46 C45 C43 122.0(7)
C46 C45 C50 119.8(7)
C50 C45 C43 118.3(7)
C45 C46 C47 119.9(8)
C48 C47 C46 122.2(8)
C47 C48 C49 117.0(7)
C47 C48 C51 121.7(7)
C49 C48 C51 121.3(7)
C48 C49 C50 120.4(8)
C45 C50 C49 120.7(8)
C52 C51 C48 119.2(7)
C52 C51 C56 119.0(7)
C56 C51 C48 121.5(8)
C51 C52 C53 121.1(8)
C54 C53 C52 121.5(10)
C53 C54 C55 118.1(8)
C54 C55 C56 121.9(10)
C51 C56 C55 118.2(10)
O5 C57 C42 111.6(10)
O6 C57 O5 124.6(10)
O6 C57 C42 123.6(9)
C60 C59 C34 121.9(8)
C31 C60 C59 120.1(8)

loop_
_geom_bond_atom_site_label_1
_geom_bond_atom_site_label_2
_geom_bond_distance
Br1 C1 1.911(8)
O1 C6 1.243(9)
O2 C27 1.307(10)
O2 C28 1.474(11)
O3 C27 1.174(10)
N1 C6 1.298(12)
N1 C7 1.490(11)
N1 C9 1.472(11)
N2 C12 1.462(10)
N2 C13 1.463(9)
C1 C2 1.377(12)
C1 C30 1.342(13)
C2 C3 1.368(10)
C3 C4 1.384(10)
C4 C5 1.515(10)
C4 C29 1.393(11)
C5 C6 1.517(11)
C5 C11 1.515(11)
C5 C14 1.527(9)
C7 C8 1.482(13)
C9 C10 1.487(14)
C11 C12 1.535(10)
C11 C14 1.491(11)
C12 C27 1.542(11)
C13 C14 1.534(10)
C13 C15 1.549(10)
C15 C16 1.379(11)
C15 C20 1.357(12)
C16 C17 1.408(10)
C17 C18 1.354(12)
C18 C19 1.380(12)
C18 C21 1.490(10)
C19 C20 1.386(11)
C21 C22 1.372(12)
C21 C26 1.380(13)
C22 C23 1.408(12)
C23 C24 1.308(16)
C24 C25 1.399(17)
C25 C26 1.406(13)
C29 C30 1.386(12)
Br2 C31 1.913(8)
O4 C36 1.251(9)
O5 C57 1.309(10)
O5 C58 1.444(12)
O6 C57 1.181(13)
N3 C36 1.320(11)
N3 C37 1.475(11)
N3 C39 1.457(11)
N4 C42 1.457(11)
N4 C43 1.450(10)
C31 C32 1.386(12)
C31 C60 1.342(13)
C32 C33 1.385(11)
C33 C34 1.402(11)
C34 C35 1.499(10)
C34 C59 1.397(10)
C35 C36 1.508(11)
C35 C41 1.517(11)
C35 C44 1.520(9)
C37 C38 1.489(13)
C39 C40 1.471(14)
C41 C42 1.550(11)
C41 C44 1.498(12)
C42 C57 1.498(13)
C43 C44 1.518(10)
C43 C45 1.536(10)
C45 C46 1.359(11)
C45 C50 1.371(11)
C46 C47 1.385(10)
C47 C48 1.385(11)
C48 C49 1.395(11)
C48 C51 1.504(10)
C49 C50 1.397(11)
C51 C52 1.358(11)
C51 C56 1.383(11)
C52 C53 1.378(11)
C53 C54 1.344(14)
C54 C55 1.365(15)
C55 C56 1.408(12)
C59 C60 1.374(12)

loop_
_geom_torsion_atom_site_label_1
_geom_torsion_atom_site_label_2
_geom_torsion_atom_site_label_3
_geom_torsion_atom_site_label_4
_geom_torsion
Br1 C1 C2 C3 -179.2(7)
Br1 C1 C30 C29 -180.0(8)
N2 C12 C27 O2 -40.3(9)
N2 C12 C27 O3 141.6(9)
N2 C13 C14 C5 -55.4(9)
N2 C13 C14 C11 9.3(8)
N2 C13 C15 C16 125.7(8)
N2 C13 C15 C20 -51.8(10)
C1 C2 C3 C4 -2.5(13)
C2 C1 C30 C29 -1.8(16)
C2 C3 C4 C5 -174.6(8)
C2 C3 C4 C29 1.7(13)
C3 C4 C5 C6 -157.7(8)
C3 C4 C5 C11 59.8(10)
C3 C4 C5 C14 -6.5(12)
C3 C4 C29 C30 -0.9(14)
C4 C5 C6 O1 -99.8(8)
C4 C5 C6 N1 75.1(9)
C4 C5 C11 C12 153.1(6)
C4 C5 C11 C14 -110.1(7)
C4 C5 C14 C11 102.6(8)
C4 C5 C14 C13 -162.7(7)
C4 C29 C30 C1 0.9(16)
C5 C4 C29 C30 175.6(9)
C5 C11 C12 N2 56.6(8)
C5 C11 C12 C27 -179.3(6)
C5 C11 C14 C13 -111.9(7)
C6 N1 C7 C8 -110.0(10)
C6 N1 C9 C10 -85.2(12)
C6 C5 C11 C12 13.5(10)
C6 C5 C11 C14 110.4(7)
C6 C5 C14 C11 -108.7(8)
C6 C5 C14 C13 -13.9(11)
C7 N1 C6 O1 179.3(7)
C7 N1 C6 C5 4.5(11)
C7 N1 C9 C10 94.1(11)
C9 N1 C6 O1 -1.5(11)
C9 N1 C6 C5 -176.3(7)
C9 N1 C7 C8 70.8(11)
C11 C5 C6 O1 40.2(10)
C11 C5 C6 N1 -144.8(7)
C11 C5 C14 C13 94.8(7)
C11 C12 C27 O2 -157.9(7)
C11 C12 C27 O3 24.0(12)
C12 N2 C13 C14 -16.5(8)
C12 N2 C13 C15 104.7(7)
C12 C11 C14 C5 112.3(7)
C12 C11 C14 C13 0.4(8)
C13 N2 C12 C11 16.5(8)
C13 N2 C12 C27 -104.2(8)
C13 C15 C16 C17 -177.0(7)
C13 C15 C20 C19 174.7(8)
C14 C5 C6 O1 109.8(8)
C14 C5 C6 N1 -75.3(9)
C14 C5 C11 C12 -96.9(7)
C14 C11 C12 N2 -9.9(8)
C14 C11 C12 C27 114.3(7)
C14 C13 C15 C16 -116.5(8)
C14 C13 C15 C20 66.0(10)
C15 C13 C14 C5 -176.9(7)
C15 C13 C14 C11 -112.2(7)
C15 C16 C17 C18 1.4(14)
C16 C15 C20 C19 -2.8(14)
C16 C17 C18 C19 -1.2(13)
C16 C17 C18 C21 176.8(8)
C17 C18 C19 C20 -1.1(14)
C17 C18 C21 C22 48.0(13)
C17 C18 C21 C26 -139.7(10)
C18 C19 C20 C15 3.1(15)
C18 C21 C22 C23 177.6(10)
C18 C21 C26 C25 -177.9(11)
C19 C18 C21 C22 -134.2(10)
C19 C18 C21 C26 38.2(14)
C20 C15 C16 C17 0.6(13)
C21 C18 C19 C20 -179.0(9)
C21 C22 C23 C24 -1(2)
C22 C21 C26 C25 -5.4(16)
C22 C23 C24 C25 -3(2)
C23 C24 C25 C26 2(2)
C24 C25 C26 C21 1.7(19)
C26 C21 C22 C23 5.0(16)
C28 O2 C27 O3 -1.8(14)
C28 O2 C27 C12 -179.8(7)
C29 C4 C5 C6 26.1(11)
C29 C4 C5 C11 -116.4(9)
C29 C4 C5 C14 177.3(8)
C30 C1 C2 C3 2.5(14)
Br2 C31 C32 C33 -179.0(7)
Br2 C31 C60 C59 -179.1(8)
N4 C42 C57 O5 -17.3(11)
N4 C42 C57 O6 158.8(11)
N4 C43 C44 C35 -48.9(9)
N4 C43 C44 C41 16.9(8)
N4 C43 C45 C46 -81.7(10)
N4 C43 C45 C50 97.0(10)
C31 C32 C33 C34 -2.0(13)
C32 C31 C60 C59 1.1(16)
C32 C33 C34 C35 -178.2(8)
C32 C33 C34 C59 1.3(12)
C33 C34 C35 C36 -159.4(7)
C33 C34 C35 C41 57.3(10)
C33 C34 C35 C44 -9.3(11)
C33 C34 C59 C60 0.6(13)
C34 C35 C36 O4 -95.9(8)
C34 C35 C36 N3 80.6(9)
C34 C35 C41 C42 156.4(7)
C34 C35 C41 C44 -109.5(7)
C34 C35 C44 C41 103.0(8)
C34 C35 C44 C43 -160.8(7)
C34 C59 C60 C31 -1.8(16)
C35 C34 C59 C60 -179.9(9)
C35 C41 C42 N4 50.4(8)
C35 C41 C42 C57 177.0(7)
C35 C41 C44 C43 -113.2(7)
C36 N3 C37 C38 -105.9(10)
C36 N3 C39 C40 -89.5(13)
C36 C35 C41 C42 16.0(10)
C36 C35 C41 C44 110.0(8)
C36 C35 C44 C41 -109.2(8)
C36 C35 C44 C43 -13.1(11)
C37 N3 C36 O4 175.1(8)
C37 N3 C36 C35 -1.3(12)
C37 N3 C39 C40 91.9(12)
C39 N3 C36 O4 -3.5(12)
C39 N3 C36 C35 -179.8(7)
C39 N3 C37 C38 72.7(11)
C41 C35 C36 O4 44.9(10)
C41 C35 C36 N3 -138.6(8)
C41 C35 C44 C43 96.1(8)
C41 C42 C57 O5 -135.0(8)
C41 C42 C57 O6 41.1(14)
C42 N4 C43 C44 -27.5(8)
C42 N4 C43 C45 94.3(8)
C42 C41 C44 C35 111.5(7)
C42 C41 C44 C43 -1.7(8)
C43 N4 C42 C41 26.6(8)
C43 N4 C42 C57 -94.0(9)
C43 C45 C46 C47 178.0(8)
C43 C45 C50 C49 -178.8(8)
C44 C35 C36 O4 114.9(8)
C44 C35 C36 N3 -68.6(10)
C44 C35 C41 C42 -94.1(8)
C44 C41 C42 N4 -14.2(8)
C44 C41 C42 C57 112.4(8)
C44 C43 C45 C46 35.0(11)
C44 C43 C45 C50 -146.3(8)
C45 C43 C44 C35 -172.0(7)
C45 C43 C44 C41 -106.2(7)
C45 C46 C47 C48 1.6(13)
C46 C45 C50 C49 -0.1(14)
C46 C47 C48 C49 -1.6(13)
C46 C47 C48 C51 178.6(8)
C47 C48 C49 C50 0.8(13)
C47 C48 C51 C52 -43.7(12)
C47 C48 C51 C56 141.8(9)
C48 C49 C50 C45 0.0(14)
C48 C51 C52 C53 -178.3(9)
C48 C51 C56 C55 177.8(9)
C49 C48 C51 C52 136.6(9)
C49 C48 C51 C56 -37.9(12)
C50 C45 C46 C47 -0.7(14)
C51 C48 C49 C50 -179.5(8)
C51 C52 C53 C54 3.5(17)
C52 C51 C56 C55 3.3(14)
C52 C53 C54 C55 -2.8(19)
C53 C54 C55 C56 2.6(19)
C54 C55 C56 C51 -2.8(17)
C56 C51 C52 C53 -3.7(14)
C58 O5 C57 O6 4.1(17)
C58 O5 C57 C42 -179.9(9)
C59 C34 C35 C36 21.2(11)
C59 C34 C35 C41 -122.1(8)
C59 C34 C35 C44 171.3(8)
C60 C31 C32 C33 0.8(15)
